data_7008901
loop_
_publ_author_name
'Choi, Nick'
'Conole, Gr\'ainne'
'King, Jason D.'
'Mays, Martin J.'
'McPartlin, Mary'
'Stone, Caroline L.'

_publ_section_title
;
 Reactions of diarsines with bi- and tri-metallic carbonyl complexes
 containing cobalt
;
_journal_issue 3
_journal_name_full 'Journal of the Chemical Society, Dalton Transactions'
_journal_page_first 395
_journal_paper_doi 10.1039/a906611j
_journal_year 2000
_chemical_formula_sum 'C32 H20 As2 Cl Co3 O8'
_chemical_formula_weight 894.56
_chemical_name_systematic
; 
 ? 
;
_space_group_IT_number 14
_symmetry_cell_setting monoclinic
_symmetry_space_group_name_Hall '-P 2yn'
_symmetry_space_group_name_H-M 'P 1 21/n 1'
_atom_sites_solution_hydrogens geom
_atom_sites_solution_primary direct
_atom_sites_solution_secondary difmap
_audit_creation_method SHELXL-97
_cell_angle_alpha 90.00
_cell_angle_beta 110.873(15)
_cell_angle_gamma 90.00
_cell_formula_units_Z 4
_cell_length_a 16.843(4)
_cell_length_b 11.199(3)
_cell_length_c 19.844(5)
_cell_measurement_temperature 295(2)
_cell_volume 3497.4(16)
_computing_cell_refinement XSCANS
_computing_data_collection XSCANS
_computing_data_reduction XSCANS
_computing_molecular_graphics SHELXTL
_computing_publication_material SHELXTL
_computing_structure_refinement 'SHELXL-97 (Sheldrick, 1997)'
_computing_structure_solution 'SHELXS-97 (Sheldrick, 1990)'
_diffrn_ambient_temperature 295(2)
_diffrn_measured_fraction_theta_full 1.000
_diffrn_measured_fraction_theta_max 1.000
_diffrn_measurement_device_type 'Siemens p4'
_diffrn_measurement_method THETA/2THETA
_diffrn_radiation_monochromator graphite
_diffrn_radiation_source 'fine-focus sealed tube'
_diffrn_radiation_type MoK\a
_diffrn_radiation_wavelength 0.71073
_diffrn_reflns_av_R_equivalents 0.0900
_diffrn_reflns_av_sigmaI/netI 0.1223
_diffrn_reflns_limit_h_max 20
_diffrn_reflns_limit_h_min -20
_diffrn_reflns_limit_k_max 13
_diffrn_reflns_limit_k_min -13
_diffrn_reflns_limit_l_max 23
_diffrn_reflns_limit_l_min -23
_diffrn_reflns_number 12717
_diffrn_reflns_theta_full 25.01
_diffrn_reflns_theta_max 25.01
_diffrn_reflns_theta_min 1.37
_diffrn_standards_decay_% 0.9
_diffrn_standards_interval_count 97
_diffrn_standards_number 3
_exptl_absorpt_coefficient_mu 3.407
_exptl_absorpt_correction_T_max 0.620
_exptl_absorpt_correction_T_min 0.148
_exptl_absorpt_correction_type empirical
_exptl_crystal_density_diffrn 1.699
_exptl_crystal_density_method 'not measured'
_exptl_crystal_F_000 1760
_exptl_crystal_size_max 0.48
_exptl_crystal_size_mid 0.40
_exptl_crystal_size_min 0.36
_refine_diff_density_max 0.574
_refine_diff_density_min -0.660
_refine_diff_density_rms 0.132
_refine_ls_extinction_method none
_refine_ls_goodness_of_fit_ref 1.006
_refine_ls_hydrogen_treatment mixed
_refine_ls_matrix_type full
_refine_ls_number_parameters 367
_refine_ls_number_reflns 6162
_refine_ls_number_restraints 0
_refine_ls_restrained_S_all 1.006
_refine_ls_R_factor_all 0.1613
_refine_ls_R_factor_gt 0.0697
_refine_ls_shift/su_max 0.031
_refine_ls_shift/su_mean 0.005
_refine_ls_structure_factor_coef Fsqd
_refine_ls_weighting_details 'calc w=1/[\s^2^(Fo^2^)+(0.0834P)^2^+0.0000P] where P=(Fo^2^+2Fc^2^)/3'
_refine_ls_weighting_scheme calc
_refine_ls_wR_factor_gt 0.1412
_refine_ls_wR_factor_ref 0.1792
_reflns_number_gt 3110
_reflns_number_total 6162
_reflns_threshold_expression >2sigma(I)
_cod_data_source_file a906611j.txt
_cod_data_source_block ab115
_cod_depositor_comments
;
The following automatic conversions were performed:
'_symmetry_cell_setting' value 'Monoclinic' changed to 'monoclinic'
according to '/home/saulius/struct/CIF-dictionaries/cif_core.dic'
dictionary named 'cif_core.dic' version 2.4.1 from
2010-06-29.

'_exptl_absorpt_correction_type' value 'Empirical' changed to
'empirical' according to
'/home/saulius/struct/CIF-dictionaries/cif_core.dic' dictionary named
'cif_core.dic' version 2.4.1 from 2010-06-29.

Automatic conversion script
Id: cif_fix_enum 1527 2010-12-29 10:47:43Z saulius 
;
_cod_original_cell_volume 3497.6(15)
_cod_original_sg_symbol_H-M P2(1)/n
_cod_database_code 7008901

loop_
_symmetry_equiv_pos_as_xyz
'x, y, z'
'-x+1/2, y+1/2, -z+1/2'
'-x, -y, -z'
'x-1/2, -y-1/2, z-1/2'

loop_
_atom_site_label
_atom_site_type_symbol
_atom_site_fract_x
_atom_site_fract_y
_atom_site_fract_z
_atom_site_U_iso_or_equiv
_atom_site_adp_type
_atom_site_occupancy
_atom_site_symmetry_multiplicity
_atom_site_calc_flag
_atom_site_refinement_flags
_atom_site_disorder_assembly
_atom_site_disorder_group
Co1 Co 0.47541(8) 1.57837(12) 0.34105(8) 0.0546(4) Uani 1 1 d . . .
Co3 Co 0.33928(9) 1.66302(13) 0.25985(9) 0.0665(5) Uani 1 1 d . . .
Co2 Co 0.45154(9) 1.61104(12) 0.21055(8) 0.0622(4) Uani 1 1 d . . .
As1 As 0.59080(6) 1.45493(9) 0.36487(6) 0.0498(3) Uani 1 1 d . . .
As2 As 0.54425(7) 1.46987(9) 0.19945(6) 0.0572(3) Uani 1 1 d . . .
O1 O 0.5945(4) 1.3725(8) 0.2812(3) 0.074(2) Uani 1 1 d . . .
C1 C 0.3970(6) 1.5156(9) 0.2572(5) 0.054(3) Uani 1 1 d . . .
Cl1 Cl 0.34917(17) 1.3744(2) 0.23528(16) 0.0680(8) Uani 1 1 d . . .
O3 O 0.4111(6) 1.4669(10) 0.4437(5) 0.116(4) Uani 1 1 d . . .
C3 C 0.4386(8) 1.5103(11) 0.4064(7) 0.076(4) Uani 1 1 d . . .
O4 O 0.3361(7) 1.5821(10) 0.0622(5) 0.137(4) Uani 1 1 d . . .
C4 C 0.3850(9) 1.5971(12) 0.1197(7) 0.093(4) Uani 1 1 d . . .
O5 O 0.5611(6) 1.8024(9) 0.4076(6) 0.133(4) Uani 1 1 d . . .
C5 C 0.5290(8) 1.7146(12) 0.3831(7) 0.084(4) Uani 1 1 d . . .
O6 O 0.5337(8) 1.8451(9) 0.2206(8) 0.166(5) Uani 1 1 d . . .
C6 C 0.5042(9) 1.7523(12) 0.2161(9) 0.109(5) Uani 1 1 d . . .
O7 O 0.2352(6) 1.5891(10) 0.3429(6) 0.128(4) Uani 1 1 d . . .
C7 C 0.2744(7) 1.6190(11) 0.3100(7) 0.084(4) Uani 1 1 d . . .
C8 C 0.2552(9) 1.6707(14) 0.1781(9) 0.103(5) Uani 1 1 d . . .
O8 O 0.1951(7) 1.6716(11) 0.1241(6) 0.141(4) Uani 1 1 d . . .
O9 O 0.3813(6) 1.9176(9) 0.2945(7) 0.133(4) Uani 1 1 d . . .
C9 C 0.3630(8) 1.8182(12) 0.2808(8) 0.096(4) Uani 1 1 d . . .
C31 C 0.6011(4) 1.3113(5) 0.4214(4) 0.049(2) Uani 1 1 d G . .
C32 C 0.5326(4) 1.2330(7) 0.4020(4) 0.082(4) Uani 1 1 d G . .
H32 H 0.4833 1.2509 0.3633 0.098 Uiso 1 1 calc R . .
C33 C 0.5377(5) 1.1278(6) 0.4405(5) 0.112(5) Uani 1 1 d G . .
H33 H 0.4919 1.0754 0.4276 0.134 Uiso 1 1 calc R . .
C34 C 0.6114(6) 1.1010(6) 0.4984(5) 0.105(5) Uani 1 1 d G . .
H34 H 0.6148 1.0306 0.5242 0.126 Uiso 1 1 calc R . .
C35 C 0.6799(5) 1.1793(7) 0.5177(4) 0.089(4) Uani 1 1 d G . .
H35 H 0.7291 1.1613 0.5565 0.107 Uiso 1 1 calc R . .
C36 C 0.6747(4) 1.2845(6) 0.4792(4) 0.065(3) Uani 1 1 d G . .
H36 H 0.7205 1.3369 0.4922 0.078 Uiso 1 1 calc R . .
C41 C 0.4944(5) 1.3402(8) 0.1361(7) 0.086(4) Uani 1 1 d G . .
C42 C 0.4849(6) 1.2280(10) 0.1622(6) 0.132(7) Uani 1 1 d G . .
H42 H 0.5062 1.2134 0.2116 0.159 Uiso 1 1 calc R . .
C43 C 0.4435(7) 1.1378(7) 0.1146(9) 0.180(11) Uani 1 1 d G . .
H43 H 0.4371 1.0627 0.1321 0.216 Uiso 1 1 calc R . .
C44 C 0.4116(6) 1.1596(12) 0.0408(8) 0.181(12) Uani 1 1 d G . .
H44 H 0.3839 1.0992 0.0090 0.217 Uiso 1 1 calc R . .
C45 C 0.4211(7) 1.2717(15) 0.0147(5) 0.217(14) Uani 1 1 d G . .
H45 H 0.3998 1.2864 -0.0347 0.260 Uiso 1 1 calc R . .
C46 C 0.4626(7) 1.3620(10) 0.0623(7) 0.123(6) Uani 1 1 d G . .
H46 H 0.4690 1.4370 0.0448 0.147 Uiso 1 1 calc R . .
C51 C 0.7026(3) 1.5246(6) 0.4029(4) 0.064(3) Uani 1 1 d G . .
C52 C 0.7250(6) 1.5913(8) 0.4660(5) 0.094(4) Uani 1 1 d G . .
H52 H 0.6865 1.6007 0.4895 0.113 Uiso 1 1 calc R . .
C53 C 0.8049(7) 1.6438(8) 0.4940(5) 0.145(7) Uani 1 1 d G . .
H53 H 0.8198 1.6884 0.5362 0.175 Uiso 1 1 calc R . .
C54 C 0.8624(4) 1.6297(8) 0.4588(6) 0.143(8) Uani 1 1 d G . .
H54 H 0.9158 1.6648 0.4775 0.171 Uiso 1 1 calc R . .
C55 C 0.8400(4) 1.5630(9) 0.3957(6) 0.124(7) Uani 1 1 d G . .
H55 H 0.8785 1.5535 0.3722 0.149 Uiso 1 1 calc R . .
C56 C 0.7601(5) 1.5105(7) 0.3677(4) 0.082(4) Uani 1 1 d G . .
H56 H 0.7452 1.4658 0.3255 0.099 Uiso 1 1 calc R . .
C61 C 0.6434(4) 1.5084(7) 0.1763(4) 0.066(3) Uani 1 1 d G . .
C62 C 0.6824(5) 1.4202(6) 0.1497(5) 0.089(4) Uani 1 1 d G . .
H62 H 0.6578 1.3449 0.1388 0.107 Uiso 1 1 calc R . .
C63 C 0.7581(5) 1.4444(9) 0.1393(5) 0.119(6) Uani 1 1 d G . .
H63 H 0.7842 1.3854 0.1215 0.143 Uiso 1 1 calc R . .
C64 C 0.7949(4) 1.5569(11) 0.1555(5) 0.137(7) Uani 1 1 d G . .
H64 H 0.8456 1.5731 0.1485 0.165 Uiso 1 1 calc R . .
C65 C 0.7560(6) 1.6451(7) 0.1821(5) 0.129(6) Uani 1 1 d G . .
H65 H 0.7806 1.7204 0.1929 0.155 Uiso 1 1 calc R . .
C66 C 0.6802(6) 1.6209(6) 0.1925(5) 0.097(4) Uani 1 1 d G . .
H66 H 0.6542 1.6799 0.2103 0.117 Uiso 1 1 calc R . .

loop_
_atom_site_aniso_label
_atom_site_aniso_U_11
_atom_site_aniso_U_22
_atom_site_aniso_U_33
_atom_site_aniso_U_23
_atom_site_aniso_U_13
_atom_site_aniso_U_12
Co1 0.0474(8) 0.0605(8) 0.0541(10) -0.0079(7) 0.0157(7) 0.0040(6)
Co3 0.0537(9) 0.0680(9) 0.0705(12) -0.0053(8) 0.0131(9) 0.0136(7)
Co2 0.0737(11) 0.0525(8) 0.0644(11) 0.0097(8) 0.0297(9) 0.0066(7)
As1 0.0444(6) 0.0545(6) 0.0514(7) 0.0035(5) 0.0181(5) 0.0015(5)
As2 0.0638(7) 0.0552(6) 0.0605(8) 0.0040(6) 0.0316(6) -0.0010(5)
O1 0.054(4) 0.146(7) 0.025(4) 0.038(4) 0.020(4) 0.032(4)
C1 0.050(6) 0.069(6) 0.043(7) -0.009(5) 0.016(5) 0.010(5)
Cl1 0.0659(18) 0.0618(16) 0.077(2) -0.0104(15) 0.0256(16) -0.0150(13)
O3 0.097(7) 0.192(11) 0.078(7) 0.020(7) 0.052(6) 0.001(7)
C3 0.067(8) 0.103(10) 0.061(9) -0.009(7) 0.027(7) 0.009(7)
O4 0.161(11) 0.157(10) 0.057(7) 0.021(7) -0.007(7) 0.069(8)
C4 0.112(11) 0.103(10) 0.058(10) 0.042(9) 0.025(9) 0.053(9)
O5 0.106(8) 0.086(7) 0.167(11) -0.051(7) -0.001(7) -0.005(6)
C5 0.069(9) 0.084(9) 0.079(10) -0.013(8) 0.003(8) 0.012(7)
O6 0.184(12) 0.063(6) 0.279(16) 0.007(8) 0.118(12) -0.027(7)
C6 0.112(12) 0.068(9) 0.155(15) -0.005(9) 0.057(11) -0.006(8)
O7 0.100(8) 0.174(10) 0.141(10) 0.004(8) 0.080(7) 0.027(7)
C7 0.060(8) 0.095(9) 0.100(11) -0.028(8) 0.030(8) 0.007(7)
C8 0.067(9) 0.118(11) 0.110(13) 0.017(10) 0.014(9) 0.037(9)
O8 0.116(9) 0.162(10) 0.116(10) -0.009(8) 0.005(8) 0.040(8)
O9 0.106(8) 0.076(6) 0.202(12) -0.008(8) 0.036(8) 0.018(6)
C9 0.071(9) 0.075(9) 0.136(14) -0.003(9) 0.031(9) 0.016(7)
C31 0.043(6) 0.063(6) 0.037(7) 0.003(5) 0.009(5) 0.003(5)
C32 0.072(8) 0.080(8) 0.091(10) 0.020(7) 0.026(8) -0.007(7)
C33 0.110(12) 0.091(10) 0.145(15) 0.036(10) 0.059(11) -0.021(9)
C34 0.116(12) 0.076(9) 0.134(14) 0.044(9) 0.057(11) 0.018(9)
C35 0.095(10) 0.088(9) 0.073(9) 0.034(8) 0.016(8) 0.022(8)
C36 0.068(8) 0.053(6) 0.073(9) 0.011(6) 0.025(7) 0.000(5)
C41 0.052(7) 0.085(9) 0.121(13) -0.033(9) 0.031(8) -0.008(6)
C42 0.146(14) 0.083(10) 0.24(2) -0.060(12) 0.151(15) -0.034(9)
C43 0.116(15) 0.143(16) 0.32(3) -0.148(19) 0.127(19) -0.067(12)
C44 0.063(11) 0.22(2) 0.24(3) -0.17(2) 0.024(15) -0.009(13)
C45 0.120(17) 0.24(3) 0.25(3) -0.17(2) 0.011(17) 0.028(18)
C46 0.096(12) 0.154(16) 0.109(14) -0.054(13) 0.025(11) 0.016(11)
C51 0.040(6) 0.058(6) 0.092(10) 0.022(7) 0.021(6) 0.001(5)
C52 0.055(8) 0.078(8) 0.136(13) -0.033(9) 0.018(8) -0.008(7)
C53 0.095(12) 0.091(11) 0.23(2) -0.047(12) 0.030(14) -0.020(10)
C54 0.073(11) 0.085(11) 0.25(2) 0.038(13) 0.028(14) -0.022(9)
C55 0.054(9) 0.162(16) 0.144(16) 0.083(13) 0.021(10) 0.004(10)
C56 0.039(7) 0.123(10) 0.080(10) 0.044(8) 0.015(7) 0.013(6)
C61 0.072(8) 0.085(8) 0.045(8) -0.004(6) 0.028(6) -0.009(6)
C62 0.090(9) 0.101(9) 0.092(10) -0.032(8) 0.052(9) -0.023(8)
C63 0.095(11) 0.175(16) 0.111(13) -0.030(12) 0.064(10) -0.006(11)
C64 0.110(13) 0.183(18) 0.159(17) 0.035(15) 0.097(13) -0.016(13)
C65 0.122(14) 0.123(13) 0.162(17) 0.042(12) 0.076(13) -0.023(11)
C66 0.106(11) 0.088(9) 0.102(11) 0.018(8) 0.041(9) -0.019(8)

loop_
_atom_type_symbol
_atom_type_description
_atom_type_scat_dispersion_real
_atom_type_scat_dispersion_imag
_atom_type_scat_source
C C 0.0033 0.0016 'International Tables Vol C Tables 4.2.6.8 and 6.1.1.4'
H H 0.0000 0.0000 'International Tables Vol C Tables 4.2.6.8 and 6.1.1.4'
Cl Cl 0.1484 0.1585 'International Tables Vol C Tables 4.2.6.8 and 6.1.1.4'
Co Co 0.3494 0.9721 'International Tables Vol C Tables 4.2.6.8 and 6.1.1.4'
As As 0.0499 2.0058 'International Tables Vol C Tables 4.2.6.8 and 6.1.1.4'
O O 0.0106 0.0060 'International Tables Vol C Tables 4.2.6.8 and 6.1.1.4'

loop_
_geom_angle_atom_site_label_1
_geom_angle_atom_site_label_2
_geom_angle_atom_site_label_3
_geom_angle
_geom_angle_site_symmetry_1
_geom_angle_site_symmetry_3
_geom_angle_publ_flag
C3 Co1 C5 105.5(6) . . ?
C3 Co1 C1 99.7(5) . . ?
C5 Co1 C1 144.0(5) . . ?
C3 Co1 As1 94.6(4) . . ?
C5 Co1 As1 99.5(4) . . ?
C1 Co1 As1 103.7(3) . . ?
C3 Co1 Co3 98.9(4) . . ?
C5 Co1 Co3 99.9(4) . . ?
C1 Co1 Co3 50.4(3) . . ?
As1 Co1 Co3 152.40(8) . . ?
C3 Co1 Co2 147.2(4) . . ?
C5 Co1 Co2 102.9(4) . . ?
C1 Co1 Co2 47.6(3) . . ?
As1 Co1 Co2 96.51(6) . . ?
Co3 Co1 Co2 59.99(6) . . ?
C8 Co3 C7 94.4(6) . . ?
C8 Co3 C9 102.0(7) . . ?
C7 Co3 C9 105.5(6) . . ?
C8 Co3 C1 105.6(6) . . ?
C7 Co3 C1 101.2(5) . . ?
C9 Co3 C1 139.6(5) . . ?
C8 Co3 Co1 152.5(5) . . ?
C7 Co3 Co1 98.0(4) . . ?
C9 Co3 Co1 98.1(4) . . ?
C1 Co3 Co1 47.9(3) . . ?
C8 Co3 Co2 97.2(5) . . ?
C7 Co3 Co2 148.7(4) . . ?
C9 Co3 Co2 100.4(4) . . ?
C1 Co3 Co2 47.7(3) . . ?
Co1 Co3 Co2 60.57(6) . . ?
C4 Co2 C6 105.1(7) . . ?
C4 Co2 C1 102.2(6) . . ?
C6 Co2 C1 142.9(6) . . ?
C4 Co2 As2 92.7(4) . . ?
C6 Co2 As2 106.0(5) . . ?
C1 Co2 As2 97.2(3) . . ?
C4 Co2 Co3 97.3(4) . . ?
C6 Co2 Co3 101.4(5) . . ?
C1 Co2 Co3 50.1(3) . . ?
As2 Co2 Co3 147.16(8) . . ?
C4 Co2 Co1 149.0(5) . . ?
C6 Co2 Co1 99.9(5) . . ?
C1 Co2 Co1 47.6(3) . . ?
As2 Co2 Co1 97.77(7) . . ?
Co3 Co2 Co1 59.44(6) . . ?
O1 As1 C51 101.8(3) . . ?
O1 As1 C31 94.5(3) . . ?
C51 As1 C31 103.7(3) . . ?
O1 As1 Co1 113.4(2) . . ?
C51 As1 Co1 118.4(2) . . ?
C31 As1 Co1 121.0(2) . . ?
O1 As2 C41 94.8(5) . . ?
O1 As2 C61 99.9(3) . . ?
C41 As2 C61 103.1(4) . . ?
O1 As2 Co2 115.4(2) . . ?
C41 As2 Co2 115.8(3) . . ?
C61 As2 Co2 123.1(2) . . ?
As2 O1 As1 108.8(4) . . ?
Cl1 C1 Co2 131.3(6) . . ?
Cl1 C1 Co1 132.8(6) . . ?
Co2 C1 Co1 84.8(4) . . ?
Cl1 C1 Co3 125.9(5) . . ?
Co2 C1 Co3 82.2(4) . . ?
Co1 C1 Co3 81.7(4) . . ?
O3 C3 Co1 175.8(12) . . ?
O4 C4 Co2 173.7(14) . . ?
O5 C5 Co1 177.7(13) . . ?
O6 C6 Co2 175.8(14) . . ?
O7 C7 Co3 178.0(13) . . ?
O8 C8 Co3 176.1(15) . . ?
O9 C9 Co3 177.5(12) . . ?
C32 C31 C36 120.0 . . ?
C32 C31 As1 118.1(4) . . ?
C36 C31 As1 121.9(4) . . ?
C33 C32 C31 120.0 . . ?
C34 C33 C32 120.0 . . ?
C33 C34 C35 120.0 . . ?
C34 C35 C36 120.0 . . ?
C35 C36 C31 120.0 . . ?
C42 C41 C46 120.0 . . ?
C42 C41 As2 121.6(8) . . ?
C46 C41 As2 118.3(8) . . ?
C43 C42 C41 120.0 . . ?
C44 C43 C42 120.0 . . ?
C43 C44 C45 120.0 . . ?
C46 C45 C44 120.0 . . ?
C45 C46 C41 120.0 . . ?
C52 C51 C56 120.0 . . ?
C52 C51 As1 118.9(5) . . ?
C56 C51 As1 121.1(5) . . ?
C53 C52 C51 120.0 . . ?
C54 C53 C52 120.0 . . ?
C53 C54 C55 120.0 . . ?
C54 C55 C56 120.0 . . ?
C55 C56 C51 120.0 . . ?
C62 C61 C66 120.0 . . ?
C62 C61 As2 119.8(5) . . ?
C66 C61 As2 120.0(5) . . ?
C63 C62 C61 120.0 . . ?
C62 C63 C64 120.0 . . ?
C65 C64 C63 120.0 . . ?
C64 C65 C66 120.0 . . ?
C65 C66 C61 120.0 . . ?

loop_
_geom_bond_atom_site_label_1
_geom_bond_atom_site_label_2
_geom_bond_distance
_geom_bond_site_symmetry_2
_geom_bond_publ_flag
Co1 C3 1.795(14) . ?
Co1 C5 1.818(14) . ?
Co1 C1 1.855(10) . ?
Co1 As1 2.2928(17) . ?
Co1 Co3 2.474(2) . ?
Co1 Co2 2.502(2) . ?
Co3 C8 1.734(15) . ?
Co3 C7 1.790(14) . ?
Co3 C9 1.798(14) . ?
Co3 C1 1.927(9) . ?
Co3 Co2 2.488(2) . ?
Co2 C4 1.758(14) . ?
Co2 C6 1.798(14) . ?
Co2 C1 1.856(10) . ?
Co2 As2 2.2872(18) . ?
As1 O1 1.921(7) . ?
As1 C51 1.927(6) . ?
As1 C31 1.933(5) . ?
As2 O1 1.886(6) . ?
As2 C41 1.909(7) . ?
As2 C61 1.933(6) . ?
C1 Cl1 1.758(10) . ?
O3 C3 1.114(13) . ?
O4 C4 1.157(14) . ?
O5 C5 1.143(13) . ?
O6 C6 1.141(14) . ?
O7 C7 1.131(14) . ?
C8 O8 1.184(14) . ?
O9 C9 1.162(14) . ?
C31 C32 1.3900 . ?
C31 C36 1.3900 . ?
C32 C33 1.3900 . ?
C33 C34 1.3900 . ?
C34 C35 1.3900 . ?
C35 C36 1.3900 . ?
C41 C42 1.3900 . ?
C41 C46 1.3900 . ?
C42 C43 1.3900 . ?
C43 C44 1.3900 . ?
C44 C45 1.3900 . ?
C45 C46 1.3900 . ?
C51 C52 1.3900 . ?
C51 C56 1.3900 . ?
C52 C53 1.3900 . ?
C53 C54 1.3900 . ?
C54 C55 1.3900 . ?
C55 C56 1.3900 . ?
C61 C62 1.3900 . ?
C61 C66 1.3900 . ?
C62 C63 1.3900 . ?
C63 C64 1.3900 . ?
C64 C65 1.3900 . ?
C65 C66 1.3900 . ?
